data_4116186
loop_
_publ_author_name
'Ok-Sang Jung'
'Yun Ju Kim'
'Young-A Lee'
'Jong Ku Park'
'Hee K. Chae'

_publ_section_title
;
 Smart Molecular Helical Springs as Tunable Receptors
;
_journal_name_full 'Journal of the American Chemical Society'
_journal_page_first 9921
_journal_page_last 9925
_journal_paper_doi 10.1021/ja001618b
_journal_volume 122
_journal_year 2000
_chemical_formula_sum 'C10 H8 Ag Cl N2 O5'
_chemical_formula_weight 379.50
_chemical_name_common '[Ag(Py2O)]ClO4'
_chemical_name_systematic
; 
 ? 
;
_space_group_IT_number 14
_symmetry_cell_setting monoclinic
_symmetry_space_group_name_Hall '-P 2ybc'
_symmetry_space_group_name_H-M 'P 1 21/c 1'
_atom_sites_solution_hydrogens geom
_atom_sites_solution_primary direct
_atom_sites_solution_secondary difmap
_audit_creation_method SHELXL-97
_cell_angle_alpha 90.00(2)
_cell_angle_beta 106.700(10)
_cell_angle_gamma 90.000(10)
_cell_formula_units_Z 4
_cell_length_a 10.5530(10)
_cell_length_b 9.034(2)
_cell_length_c 13.708(2)
_cell_measurement_temperature 293(2)
_cell_volume 1251.7(4)
_computing_structure_refinement 'SHELXL-97 (Sheldrick, 1997)'
_computing_structure_solution 'SHELXS-97 (Sheldrick, 1990)'
_diffrn_ambient_temperature 293(2)
_diffrn_measured_fraction_theta_full 0.813
_diffrn_measured_fraction_theta_max 0.813
_diffrn_radiation_monochromator graphite
_diffrn_radiation_source 'fine-focus sealed tube'
_diffrn_radiation_type MoK\a
_diffrn_radiation_wavelength 0.71073
_diffrn_reflns_av_R_equivalents 0.0140
_diffrn_reflns_av_sigmaI/netI 0.0258
_diffrn_reflns_limit_h_max 12
_diffrn_reflns_limit_h_min 0
_diffrn_reflns_limit_k_max 10
_diffrn_reflns_limit_k_min 0
_diffrn_reflns_limit_l_max 15
_diffrn_reflns_limit_l_min -16
_diffrn_reflns_number 1886
_diffrn_reflns_theta_full 24.97
_diffrn_reflns_theta_max 24.97
_diffrn_reflns_theta_min 2.01
_exptl_absorpt_coefficient_mu 1.841
_exptl_crystal_density_diffrn 2.014
_exptl_crystal_F_000 744
_refine_diff_density_max 0.766
_refine_diff_density_min -0.376
_refine_diff_density_rms 0.119
_refine_ls_extinction_method none
_refine_ls_goodness_of_fit_ref 1.085
_refine_ls_hydrogen_treatment mixed
_refine_ls_matrix_type full
_refine_ls_number_parameters 172
_refine_ls_number_reflns 1791
_refine_ls_number_restraints 0
_refine_ls_restrained_S_all 1.085
_refine_ls_R_factor_all 0.0381
_refine_ls_R_factor_gt 0.0372
_refine_ls_shift/su_max 0.000
_refine_ls_shift/su_mean 0.000
_refine_ls_structure_factor_coef Fsqd
_refine_ls_weighting_details 'calc w=1/[\s^2^(Fo^2^)+(0.0608P)^2^+0.8307P] where P=(Fo^2^+2Fc^2^)/3'
_refine_ls_weighting_scheme calc
_refine_ls_wR_factor_gt 0.0968
_refine_ls_wR_factor_ref 0.0976
_reflns_number_gt 1751
_reflns_number_total 1791
_reflns_threshold_expression >2sigma(I)
_cod_data_source_file ja001618b_3.cif
_cod_data_source_block ag
_cod_database_code 4116186

loop_
_symmetry_equiv_pos_as_xyz
'x, y, z'
'-x, y+1/2, -z+1/2'
'-x, -y, -z'
'x, -y-1/2, z-1/2'

loop_
_atom_site_label
_atom_site_type_symbol
_atom_site_fract_x
_atom_site_fract_y
_atom_site_fract_z
_atom_site_U_iso_or_equiv
_atom_site_adp_type
_atom_site_occupancy
_atom_site_symmetry_multiplicity
_atom_site_calc_flag
_atom_site_refinement_flags
Ag1 Ag 0.42081(4) 0.12939(5) 0.41661(3) 0.06187(19) Uani 1 1 d .
O1 O 0.1012(3) -0.1943(5) 0.1116(3) 0.0642(10) Uani 1 1 d .
N1 N 0.5993(4) 0.2581(5) 0.4653(3) 0.0529(9) Uani 1 1 d .
N2 N 0.2425(4) 0.0074(5) 0.3487(3) 0.0502(9) Uani 1 1 d .
Cl Cl 0.35157(12) 0.19447(16) 0.66679(9) 0.0576(3) Uani 1 1 d .
O2 O 0.4354(5) 0.3190(6) 0.7040(4) 0.0897(14) Uani 1 1 d .
O3 O 0.4176(8) 0.0953(6) 0.6230(6) 0.138(2) Uani 1 1 d .
O4 O 0.3011(8) 0.1375(8) 0.7394(5) 0.160(3) Uani 1 1 d .
O5 O 0.2429(7) 0.2411(8) 0.5870(5) 0.167(3) Uani 1 1 d .
C1 C 0.6892(4) 0.2462(6) 0.4135(3) 0.0517(11) Uani 1 1 d .
H1 H 0.6742 0.1799 0.3595 0.062 Uiso 1 1 calc R
C2 C 0.8019(4) 0.3287(6) 0.4381(3) 0.0499(11) Uani 1 1 d .
C3 C 0.8254(6) 0.4281(7) 0.5166(4) 0.0726(16) Uani 1 1 d .
H3 H 0.9011 0.4866 0.5337 0.087 Uiso 1 1 calc R
C4 C 0.7330(6) 0.4383(8) 0.5694(5) 0.0806(18) Uani 1 1 d .
H4 H 0.7459 0.5039 0.6236 0.097 Uiso 1 1 calc R
C5 C 0.6222(5) 0.3520(6) 0.5420(4) 0.0594(13) Uani 1 1 d .
H5 H 0.5609 0.3597 0.5788 0.071 Uiso 1 1 calc R
C6 C 0.2303(4) -0.0537(5) 0.2566(3) 0.0488(10) Uani 1 1 d .
H6 H 0.2986 -0.0429 0.2269 0.059 Uiso 1 1 calc R
C7 C 0.1199(4) -0.1312(5) 0.2063(3) 0.0463(10) Uani 1 1 d .
C8 C 0.0198(5) -0.1511(6) 0.2505(4) 0.0567(12) Uani 1 1 d .
H8 H -0.0550 -0.2060 0.2179 0.068 Uiso 1 1 calc R
C9 C 0.0329(5) -0.0881(7) 0.3442(4) 0.0641(14) Uani 1 1 d .
H9 H -0.0338 -0.0985 0.3758 0.077 Uiso 1 1 calc R
C10 C 0.1439(5) -0.0105(6) 0.3901(4) 0.0575(12) Uani 1 1 d .
H10 H 0.1516 0.0320 0.4533 0.069 Uiso 1 1 calc R

loop_
_atom_site_aniso_label
_atom_site_aniso_U_11
_atom_site_aniso_U_22
_atom_site_aniso_U_33
_atom_site_aniso_U_23
_atom_site_aniso_U_13
_atom_site_aniso_U_12
Ag1 0.0509(3) 0.0758(3) 0.0582(3) -0.00849(19) 0.01454(18) -0.02026(19)
O1 0.0443(17) 0.098(3) 0.0528(18) -0.0235(19) 0.0185(14) -0.0169(18)
N1 0.049(2) 0.064(2) 0.045(2) -0.0047(18) 0.0139(17) -0.0141(19)
N2 0.045(2) 0.062(2) 0.045(2) -0.0024(18) 0.0136(17) -0.0108(18)
Cl 0.0581(7) 0.0680(8) 0.0530(6) -0.0080(6) 0.0262(6) -0.0073(6)
O2 0.084(3) 0.101(3) 0.091(3) -0.039(3) 0.036(2) -0.029(3)
O3 0.179(6) 0.087(3) 0.186(6) -0.034(4) 0.116(5) 0.000(4)
O4 0.165(6) 0.232(9) 0.110(4) 0.004(4) 0.081(4) -0.085(6)
O5 0.158(6) 0.149(6) 0.136(5) 0.024(5) -0.054(5) -0.027(5)
C1 0.051(3) 0.063(3) 0.039(2) -0.001(2) 0.0109(19) -0.004(2)
C2 0.042(2) 0.066(3) 0.043(2) 0.010(2) 0.0143(19) -0.001(2)
C3 0.066(3) 0.084(4) 0.072(4) -0.016(3) 0.025(3) -0.032(3)
C4 0.082(4) 0.096(4) 0.071(4) -0.034(3) 0.035(3) -0.039(4)
C5 0.061(3) 0.073(3) 0.052(3) -0.008(2) 0.029(2) -0.014(2)
C6 0.040(2) 0.063(3) 0.048(2) -0.001(2) 0.0195(19) -0.006(2)
C7 0.038(2) 0.054(3) 0.045(2) -0.001(2) 0.0106(18) 0.001(2)
C8 0.035(2) 0.074(3) 0.060(3) 0.002(2) 0.012(2) -0.011(2)
C9 0.049(3) 0.093(4) 0.059(3) -0.002(3) 0.028(2) -0.010(3)
C10 0.051(3) 0.080(3) 0.045(2) -0.003(2) 0.021(2) -0.004(2)

loop_
_atom_type_symbol
_atom_type_description
_atom_type_scat_dispersion_real
_atom_type_scat_dispersion_imag
_atom_type_scat_source
C C 0.0033 0.0016 'International Tables Vol C Tables 4.2.6.8 and 6.1.1.4'
H H 0.0000 0.0000 'International Tables Vol C Tables 4.2.6.8 and 6.1.1.4'
N N 0.0061 0.0033 'International Tables Vol C Tables 4.2.6.8 and 6.1.1.4'
O O 0.0106 0.0060 'International Tables Vol C Tables 4.2.6.8 and 6.1.1.4'
Ag Ag -0.8971 1.1015 'International Tables Vol C Tables 4.2.6.8 and 6.1.1.4'
Cl Cl 0.1484 0.1585 'International Tables Vol C Tables 4.2.6.8 and 6.1.1.4'

loop_
_geom_angle_atom_site_label_1
_geom_angle_atom_site_label_2
_geom_angle_atom_site_label_3
_geom_angle
_geom_angle_site_symmetry_3
N2 Ag1 N1 172.76(13) .
N2 Ag1 Ag1 98.07(11) 3_656
N1 Ag1 Ag1 86.86(11) 3_656
C7 O1 C2 118.1(3) 2_645
C5 N1 C1 118.5(4) .
C5 N1 Ag1 122.6(3) .
C1 N1 Ag1 118.8(3) .
C10 N2 C6 118.3(4) .
C10 N2 Ag1 124.9(3) .
C6 N2 Ag1 116.8(3) .
O4 Cl O3 115.3(5) .
O4 Cl O5 106.3(5) .
O3 Cl O5 105.0(5) .
O4 Cl O2 111.6(4) .
O3 Cl O2 109.2(3) .
O5 Cl O2 109.0(4) .
N1 C1 C2 121.7(4) .
C1 C2 C3 120.1(5) .
C1 C2 O1 120.5(5) 2_655
C3 C2 O1 119.2(4) 2_655
C2 C3 C4 117.5(5) .
C5 C4 C3 119.9(5) .
N1 C5 C4 122.2(5) .
N2 C6 C7 121.4(4) .
C6 C7 C8 119.9(4) .
C6 C7 O1 124.0(4) .
C8 C7 O1 116.2(4) .
C7 C8 C9 118.3(4) .
C10 C9 C8 119.3(4) .
N2 C10 C9 122.9(5) .

loop_
_geom_bond_atom_site_label_1
_geom_bond_atom_site_label_2
_geom_bond_distance
_geom_bond_site_symmetry_2
Ag1 N2 2.148(4) .
Ag1 N1 2.150(4) .
Ag1 Ag1 3.3599(12) 3_656
O1 C7 1.379(5) .
O1 C2 1.397(6) 2_645
N1 C5 1.319(6) .
N1 C1 1.342(6) .
N2 C10 1.331(6) .
N2 C6 1.349(6) .
Cl O4 1.358(5) .
Cl O3 1.374(5) .
Cl O5 1.402(6) .
Cl O2 1.431(5) .
C1 C2 1.361(7) .
C2 C3 1.369(8) .
C2 O1 1.397(6) 2_655
C3 C4 1.373(8) .
C4 C5 1.364(8) .
C6 C7 1.364(6) .
C7 C8 1.373(7) .
C8 C9 1.376(7) .
C9 C10 1.355(7) .
